data_4083752
loop_
_publ_author_name
'Yonke, Brendan L.'
'Reeds, Jonathan P.'
'Fontaine, Philip P.'
'Zavalij, Peter Y.'
'Sita, Lawrence R.'

_publ_section_title
;
 Catalytic Production of Isocyanates via Orthogonal Atom and Group
 Transfers Employing a Shared Formal Group 6 M(II)/M(IV) Redox Cycle
;
_journal_name_full Organometallics
_journal_page_first 140626135101001
_journal_paper_doi 10.1021/om500532s
_journal_year 2014
_chemical_formula_moiety 'C22 H41 Mo N3'
_chemical_formula_sum 'C22 H41 Mo N3'
_chemical_formula_weight 443.52
_chemical_name_common cmpd3
_chemical_name_systematic
;
cmpd3
;
_space_group_IT_number 62
_symmetry_cell_setting orthorhombic
_symmetry_space_group_name_Hall '-P 2ac 2n'
_symmetry_space_group_name_H-M 'P n m a'
_atom_sites_solution_hydrogens geom
_atom_sites_solution_primary direct
_atom_sites_solution_secondary difmap
_audit_creation_method 'SHELXL-97 & ZCIF'
_cell_angle_alpha 90.00
_cell_angle_beta 90.00
_cell_angle_gamma 90.00
_cell_formula_units_Z 4
_cell_length_a 17.3463(7)
_cell_length_b 14.9955(6)
_cell_length_c 9.0807(4)
_cell_measurement_reflns_used 18952
_cell_measurement_temperature 150(2)
_cell_measurement_theta_max 30.5
_cell_measurement_theta_min 2.3
_cell_volume 2362.04(17)
_computing_cell_refinement Apex2
_computing_data_collection 'Apex2 (Bruker, 2010)'
_computing_data_reduction Apex2
_computing_molecular_graphics 'XSHEL (Bruker, 2004)'
_computing_publication_material SHELXL-97
_computing_structure_refinement 'SHELXL-97 (Sheldrick, 2008)'
_computing_structure_solution 'SHELXS-97 (Sheldrick, 2008)'
_diffrn_ambient_temperature 150(2)
_diffrn_detector 'CCD area detector'
_diffrn_detector_area_resol_mean 8.333
_diffrn_detector_type 'Bruker Smart Apex II'
_diffrn_measured_fraction_theta_full 1.000
_diffrn_measured_fraction_theta_max 1.000
_diffrn_measurement_device_type 'three-circle diffractometer'
_diffrn_measurement_method '\f and \w scans'
_diffrn_measurement_specimen_support 'MiTeGen loop'
_diffrn_orient_matrix_type standard
_diffrn_orient_matrix_UB_11 -0.1070872
_diffrn_orient_matrix_UB_12 -0.0026242
_diffrn_orient_matrix_UB_13 -0.0132602
_diffrn_orient_matrix_UB_21 0.0060171
_diffrn_orient_matrix_UB_22 -0.0664619
_diffrn_orient_matrix_UB_23 -0.0035216
_diffrn_orient_matrix_UB_31 -0.0249671
_diffrn_orient_matrix_UB_32 -0.0048009
_diffrn_orient_matrix_UB_33 0.0559928
_diffrn_radiation_monochromator graphite
_diffrn_radiation_source 'fine-focus sealed tube'
_diffrn_radiation_type MoK\a
_diffrn_radiation_wavelength 0.71073
_diffrn_reflns_av_R_equivalents 0.0177
_diffrn_reflns_av_sigmaI/netI 0.0108
_diffrn_reflns_limit_h_max 24
_diffrn_reflns_limit_h_min -24
_diffrn_reflns_limit_k_max 21
_diffrn_reflns_limit_k_min -20
_diffrn_reflns_limit_l_max 12
_diffrn_reflns_limit_l_min -12
_diffrn_reflns_number 28775
_diffrn_reflns_theta_full 29.99
_diffrn_reflns_theta_max 29.99
_diffrn_reflns_theta_min 2.35
_diffrn_standards_decay_% 0
_exptl_absorpt_coefficient_mu 0.565
_exptl_absorpt_correction_T_max 0.821
_exptl_absorpt_correction_T_min 0.747
_exptl_absorpt_correction_type multi-scan
_exptl_absorpt_process_details 'SADABS (Sheldrick, 2008)'
_exptl_crystal_colour red
_exptl_crystal_density_diffrn 1.247
_exptl_crystal_density_method 'not measured'
_exptl_crystal_description prism
_exptl_crystal_F_000 944
_exptl_crystal_size_max 0.44
_exptl_crystal_size_mid 0.44
_exptl_crystal_size_min 0.35
_refine_diff_density_max 0.469
_refine_diff_density_min -0.314
_refine_diff_density_rms 0.041
_refine_ls_extinction_method none
_refine_ls_goodness_of_fit_ref 1.000
_refine_ls_hydrogen_treatment refU
_refine_ls_matrix_type full
_refine_ls_number_parameters 147
_refine_ls_number_reflns 3569
_refine_ls_number_restraints 0
_refine_ls_restrained_S_all 1.000
_refine_ls_R_factor_all 0.0191
_refine_ls_R_factor_gt 0.0176
_refine_ls_shift/su_max 0.002
_refine_ls_shift/su_mean 0.000
_refine_ls_structure_factor_coef Fsqd
_refine_ls_weighting_details 'w=1/[\s^2^(Fo^2^)+(0.01P)^2^+1.234P], P=(max(Fo^2^,0)+2Fc^2^)/3'
_refine_ls_weighting_scheme calc
_refine_ls_wR_factor_gt 0.0392
_refine_ls_wR_factor_ref 0.0398
_reflns_number_gt 3361
_reflns_number_total 3569
_reflns_threshold_expression >2sigma(I)
_cod_data_source_file om500532s_si_002.cif
_cod_data_source_block cmpd3
_cod_depositor_comments
;
The following automatic conversions were performed:

'_symmetry_cell_setting' value 'Orthorhombic' changed to
'orthorhombic' according to
/usr/data/users/saulius/crontab/automatic-downloads/rss-feeds/ACS/lib/dictionaries/cif_core.dic
dictionary named 'cif_core.dic' version 2.4.2 from 2011-04-26.

Automatic conversion script
Id: cif_fix_values 2281 2013-09-26 08:29:07Z andrius 
;
_cod_original_sg_symbol_H-M Pnma
_cod_database_code 4083752

loop_
_symmetry_equiv_pos_as_xyz
'x, y, z'
'-x+1/2, -y, z+1/2'
'-x, y+1/2, -z'
'x+1/2, -y+1/2, -z+1/2'
'-x, -y, -z'
'x-1/2, y, -z-1/2'
'x, -y-1/2, z'
'-x-1/2, y-1/2, z-1/2'

loop_
_atom_site_label
_atom_site_type_symbol
_atom_site_fract_x
_atom_site_fract_y
_atom_site_fract_z
_atom_site_U_iso_or_equiv
_atom_site_adp_type
_atom_site_occupancy
_atom_site_symmetry_multiplicity
_atom_site_calc_flag
_atom_site_refinement_flags
Mo1 Mo 0.428365(6) 0.2500 0.355154(12) 0.01920(3) Uani 1 2 d S
N1 N 0.38012(7) 0.2500 0.52351(13) 0.0265(2) Uani 1 2 d S
C1 C 0.34331(9) 0.2500 0.66801(17) 0.0337(3) Uani 1 2 d S
C2 C 0.25577(10) 0.2500 0.6458(2) 0.0522(5) Uani 1 2 d S
H2A H 0.2302 0.2611 0.7402 0.066(6) Uiso 0.50 1 calc PR
H2B H 0.2395 0.1919 0.6072 0.066(6) Uiso 0.50 1 calc PR
H2C H 0.2417 0.2969 0.5756 0.066(6) Uiso 0.50 1 calc PR
C3 C 0.36738(9) 0.16615(11) 0.75106(16) 0.0552(4) Uani 1 1 d .
H3A H 0.3513 0.1133 0.6954 0.069(3) Uiso 1 1 calc R
H3B H 0.3428 0.1656 0.8482 0.069(3) Uiso 1 1 calc R
H3C H 0.4235 0.1656 0.7630 0.069(3) Uiso 1 1 calc R
C10 C 0.31445(8) 0.2500 0.17396(16) 0.0281(3) Uani 1 2 d S
C11 C 0.23417(9) 0.2500 0.1108(2) 0.0440(4) Uani 1 2 d S
H11A H 0.2313 0.2071 0.0295 0.048(5) Uiso 0.50 1 calc PR
H11B H 0.2217 0.3098 0.0742 0.048(5) Uiso 0.50 1 calc PR
H11C H 0.1972 0.2331 0.1875 0.048(5) Uiso 0.50 1 calc PR
N11 N 0.35409(5) 0.17670(6) 0.20711(10) 0.02812(18) Uani 1 1 d .
C12 C 0.31799(7) 0.08831(8) 0.20402(15) 0.0382(3) Uani 1 1 d .
H12 H 0.2837 0.0853 0.1156 0.041(4) Uiso 1 1 calc R
C13 C 0.37896(9) 0.01703(10) 0.1887(2) 0.0679(5) Uani 1 1 d .
H13A H 0.4070 0.0257 0.0962 0.082(4) Uiso 1 1 calc R
H13B H 0.3544 -0.0418 0.1885 0.082(4) Uiso 1 1 calc R
H13C H 0.4150 0.0210 0.2716 0.082(4) Uiso 1 1 calc R
C14 C 0.26891(9) 0.07152(11) 0.33954(18) 0.0576(4) Uani 1 1 d .
H14A H 0.3012 0.0755 0.4279 0.075(3) Uiso 1 1 calc R
H14B H 0.2460 0.0119 0.3335 0.075(3) Uiso 1 1 calc R
H14C H 0.2279 0.1163 0.3448 0.075(3) Uiso 1 1 calc R
C20 C 0.54727(8) 0.2500 0.44300(16) 0.0302(3) Uani 1 2 d S
C21 C 0.54326(6) 0.17217(7) 0.35164(13) 0.0308(2) Uani 1 1 d .
C22 C 0.54077(6) 0.20358(8) 0.20341(12) 0.0320(2) Uani 1 1 d .
C23 C 0.56428(10) 0.2500 0.6054(2) 0.0641(8) Uani 1 2 d S
H23A H 0.5306 0.2930 0.6550 0.065(6) Uiso 0.50 1 calc PR
H23B H 0.6183 0.2667 0.6215 0.065(6) Uiso 0.50 1 calc PR
H23C H 0.5551 0.1903 0.6456 0.065(6) Uiso 0.50 1 calc PR
C24 C 0.56328(7) 0.07891(10) 0.3991(2) 0.0642(5) Uani 1 1 d .
H24A H 0.5403 0.0361 0.3305 0.091(4) Uiso 1 1 calc R
H24B H 0.5432 0.0682 0.4984 0.091(4) Uiso 1 1 calc R
H24C H 0.6194 0.0717 0.3994 0.091(4) Uiso 1 1 calc R
C25 C 0.53948(8) 0.14704(14) 0.06653(18) 0.0675(5) Uani 1 1 d .
H25A H 0.5430 0.0840 0.0939 0.101(4) Uiso 1 1 calc R
H25B H 0.5833 0.1629 0.0037 0.101(4) Uiso 1 1 calc R
H25C H 0.4913 0.1575 0.0129 0.101(4) Uiso 1 1 calc R

loop_
_atom_site_aniso_label
_atom_site_aniso_U_11
_atom_site_aniso_U_22
_atom_site_aniso_U_33
_atom_site_aniso_U_23
_atom_site_aniso_U_13
_atom_site_aniso_U_12
Mo1 0.01266(5) 0.02579(6) 0.01914(5) 0.000 0.00055(4) 0.000
N1 0.0175(5) 0.0394(7) 0.0227(5) 0.000 0.0017(4) 0.000
C1 0.0265(7) 0.0511(10) 0.0235(7) 0.000 0.0073(6) 0.000
C2 0.0265(8) 0.0903(16) 0.0400(10) 0.000 0.0136(7) 0.000
C3 0.0583(9) 0.0712(10) 0.0361(6) 0.0181(7) 0.0137(6) 0.0098(8)
C10 0.0178(6) 0.0448(8) 0.0216(6) 0.000 -0.0001(5) 0.000
C11 0.0214(7) 0.0647(12) 0.0459(10) 0.000 -0.0096(7) 0.000
N11 0.0202(4) 0.0349(5) 0.0292(4) -0.0065(4) -0.0020(3) -0.0024(3)
C12 0.0291(5) 0.0385(6) 0.0469(7) -0.0131(5) -0.0028(5) -0.0075(5)
C13 0.0496(8) 0.0369(7) 0.1171(16) -0.0241(9) 0.0071(9) -0.0046(6)
C14 0.0593(9) 0.0470(8) 0.0666(10) -0.0059(7) 0.0139(8) -0.0241(7)
C20 0.0133(5) 0.0531(9) 0.0240(6) 0.000 -0.0006(5) 0.000
C21 0.0157(4) 0.0323(5) 0.0444(6) 0.0060(5) 0.0036(4) 0.0033(4)
C22 0.0172(4) 0.0469(6) 0.0318(5) -0.0104(5) 0.0047(4) -0.0006(4)
C23 0.0214(8) 0.144(3) 0.0267(8) 0.000 -0.0046(6) 0.000
C24 0.0268(6) 0.0421(7) 0.1238(16) 0.0298(9) 0.0025(8) 0.0058(5)
C25 0.0389(7) 0.1062(14) 0.0573(9) -0.0487(10) 0.0135(7) -0.0087(8)

loop_
_atom_type_symbol
_atom_type_description
_atom_type_scat_dispersion_real
_atom_type_scat_dispersion_imag
_atom_type_scat_source
C C 0.0033 0.0016 'International Tables Vol C Tables 4.2.6.8 and 6.1.1.4'
H H 0.0000 0.0000 'International Tables Vol C Tables 4.2.6.8 and 6.1.1.4'
N N 0.0061 0.0033 'International Tables Vol C Tables 4.2.6.8 and 6.1.1.4'
Mo Mo -1.6832 0.6857 'International Tables Vol C Tables 4.2.6.8 and 6.1.1.4'

loop_
_geom_angle_atom_site_label_1
_geom_angle_atom_site_label_2
_geom_angle_atom_site_label_3
_geom_angle
_geom_angle_site_symmetry_1
_geom_angle_site_symmetry_3
N1 Mo1 N11 105.03(4) . 7_565
N1 Mo1 N11 105.03(4) . .
N11 Mo1 N11 61.11(5) 7_565 .
N1 Mo1 C20 97.55(5) . .
N11 Mo1 C20 141.26(3) 7_565 .
N11 Mo1 C20 141.26(3) . .
N1 Mo1 C21 115.24(4) . 7_565
N11 Mo1 C21 104.40(4) 7_565 7_565
N11 Mo1 C21 139.68(4) . 7_565
C20 Mo1 C21 36.89(4) . 7_565
N1 Mo1 C21 115.24(4) . .
N11 Mo1 C21 139.68(4) 7_565 .
N11 Mo1 C21 104.40(4) . .
C20 Mo1 C21 36.89(4) . .
C21 Mo1 C21 60.70(5) 7_565 .
N1 Mo1 C22 149.59(4) . .
N11 Mo1 C22 105.36(4) 7_565 .
N11 Mo1 C22 88.88(3) . .
C20 Mo1 C22 57.90(4) . .
C21 Mo1 C22 57.13(4) 7_565 .
C21 Mo1 C22 34.36(4) . .
N1 Mo1 C22 149.59(4) . 7_565
N11 Mo1 C22 88.88(3) 7_565 7_565
N11 Mo1 C22 105.36(4) . 7_565
C20 Mo1 C22 57.90(4) . 7_565
C21 Mo1 C22 34.36(4) 7_565 7_565
C21 Mo1 C22 57.13(4) . 7_565
C22 Mo1 C22 32.50(6) . 7_565
N1 Mo1 C10 101.09(5) . .
N11 Mo1 C10 31.16(3) 7_565 .
N11 Mo1 C10 31.16(3) . .
C20 Mo1 C10 161.36(5) . .
C21 Mo1 C10 130.86(4) 7_565 .
C21 Mo1 C10 130.86(4) . .
C22 Mo1 C10 104.36(4) . .
C22 Mo1 C10 104.36(4) 7_565 .
C1 N1 Mo1 177.26(10) . .
N1 C1 C3 108.96(9) . .
N1 C1 C3 108.96(9) . 7_565
C3 C1 C3 111.14(17) . 7_565
N1 C1 C2 108.37(13) . .
C3 C1 C2 109.68(10) . .
C3 C1 C2 109.68(10) 7_565 .
C1 C2 H2A 109.5 . .
C1 C2 H2B 109.5 . .
H2A C2 H2B 109.5 . .
C1 C2 H2C 109.5 . .
H2A C2 H2C 109.5 . .
H2B C2 H2C 109.5 . .
C1 C3 H3A 109.5 . .
C1 C3 H3B 109.5 . .
H3A C3 H3B 109.5 . .
C1 C3 H3C 109.5 . .
H3A C3 H3C 109.5 . .
H3B C3 H3C 109.5 . .
N11 C10 N11 111.34(12) . 7_565
N11 C10 C11 124.32(6) . .
N11 C10 C11 124.32(6) 7_565 .
N11 C10 Mo1 57.20(6) . .
N11 C10 Mo1 57.20(6) 7_565 .
C11 C10 Mo1 162.61(11) . .
C10 C11 H11A 109.5 . .
C10 C11 H11B 109.5 . .
H11A C11 H11B 109.5 . .
C10 C11 H11C 109.5 . .
H11A C11 H11C 109.5 . .
H11B C11 H11C 109.5 . .
C10 N11 C12 121.43(9) . .
C10 N11 Mo1 91.64(7) . .
C12 N11 Mo1 136.55(8) . .
N11 C12 C13 110.02(10) . .
N11 C12 C14 111.97(10) . .
C13 C12 C14 110.49(14) . .
N11 C12 H12 108.1 . .
C13 C12 H12 108.1 . .
C14 C12 H12 108.1 . .
C12 C13 H13A 109.5 . .
C12 C13 H13B 109.5 . .
H13A C13 H13B 109.5 . .
C12 C13 H13C 109.5 . .
H13A C13 H13C 109.5 . .
H13B C13 H13C 109.5 . .
C12 C14 H14A 109.5 . .
C12 C14 H14B 109.5 . .
H14A C14 H14B 109.5 . .
C12 C14 H14C 109.5 . .
H14A C14 H14C 109.5 . .
H14B C14 H14C 109.5 . .
C21 C20 C21 109.00(13) . 7_565
C21 C20 C23 125.24(7) . .
C21 C20 C23 125.24(7) 7_565 .
C21 C20 Mo1 75.28(7) . .
C21 C20 Mo1 75.28(7) 7_565 .
C23 C20 Mo1 122.46(10) . .
C22 C21 C20 106.17(10) . .
C22 C21 C24 125.77(13) . .
C20 C21 C24 125.43(13) . .
C22 C21 Mo1 79.64(6) . .
C20 C21 Mo1 67.82(7) . .
C24 C21 Mo1 131.69(8) . .
C22 C22 C21 109.28(7) 7_565 .
C22 C22 C25 124.29(10) 7_565 .
C21 C22 C25 126.42(13) . .
C22 C22 Mo1 73.75(3) 7_565 .
C21 C22 Mo1 66.01(5) . .
C25 C22 Mo1 127.14(8) . .
C20 C23 H23A 109.5 . .
C20 C23 H23B 109.5 . .
H23A C23 H23B 109.5 . .
C20 C23 H23C 109.5 . .
H23A C23 H23C 109.5 . .
H23B C23 H23C 109.5 . .
C21 C24 H24A 109.5 . .
C21 C24 H24B 109.5 . .
H24A C24 H24B 109.5 . .
C21 C24 H24C 109.5 . .
H24A C24 H24C 109.5 . .
H24B C24 H24C 109.5 . .
C22 C25 H25A 109.5 . .
C22 C25 H25B 109.5 . .
H25A C25 H25B 109.5 . .
C22 C25 H25C 109.5 . .
H25A C25 H25C 109.5 . .
H25B C25 H25C 109.5 . .

loop_
_geom_bond_atom_site_label_1
_geom_bond_atom_site_label_2
_geom_bond_distance
_geom_bond_site_symmetry_2
Mo1 N1 1.7428(12) .
Mo1 N11 2.1622(8) 7_565
Mo1 N11 2.1622(8) .
Mo1 C20 2.2115(14) .
Mo1 C21 2.3098(10) 7_565
Mo1 C21 2.3098(10) .
Mo1 C22 2.4870(10) .
Mo1 C22 2.4870(10) 7_565
Mo1 C10 2.5713(14) .
N1 C1 1.4594(18) .
C1 C3 1.5245(16) .
C1 C3 1.5245(17) 7_565
C1 C2 1.532(2) .
C2 H2A 0.9800 .
C2 H2B 0.9800 .
C2 H2C 0.9800 .
C3 H3A 0.9800 .
C3 H3B 0.9800 .
C3 H3C 0.9800 .
C10 N11 1.3311(12) .
C10 N11 1.3311(12) 7_565
C10 C11 1.506(2) .
C11 H11A 0.9800 .
C11 H11B 0.9800 .
C11 H11C 0.9800 .
N11 C12 1.4662(14) .
C12 C13 1.5101(19) .
C12 C14 1.5173(19) .
C12 H12 1.0000 .
C13 H13A 0.9800 .
C13 H13B 0.9800 .
C13 H13C 0.9800 .
C14 H14A 0.9800 .
C14 H14B 0.9800 .
C14 H14C 0.9800 .
C20 C21 1.4337(14) .
C20 C21 1.4337(14) 7_565
C20 C23 1.504(2) .
C21 C22 1.4268(16) .
C21 C24 1.5041(17) .
C22 C22 1.392(2) 7_565
C22 C25 1.5048(17) .
C23 H23A 0.9800 .
C23 H23B 0.9800 .
C23 H23C 0.9800 .
C24 H24A 0.9800 .
C24 H24B 0.9800 .
C24 H24C 0.9800 .
C25 H25A 0.9800 .
C25 H25B 0.9800 .
C25 H25C 0.9800 .

loop_
_geom_torsion_atom_site_label_1
_geom_torsion_atom_site_label_2
_geom_torsion_atom_site_label_3
_geom_torsion_atom_site_label_4
_geom_torsion
_geom_torsion_site_symmetry_1
_geom_torsion_site_symmetry_4
N1 Mo1 C10 N11 -100.75(7) . .
N11 Mo1 C10 N11 158.50(14) 7_565 .
C20 Mo1 C10 N11 79.25(7) . .
C21 Mo1 C10 N11 121.17(7) 7_565 .
C21 Mo1 C10 N11 37.33(9) . .
C22 Mo1 C10 N11 62.46(8) . .
C22 Mo1 C10 N11 96.04(7) 7_565 .
N1 Mo1 C10 N11 100.75(7) . 7_565
N11 Mo1 C10 N11 -158.50(14) . 7_565
C20 Mo1 C10 N11 -79.25(7) . 7_565
C21 Mo1 C10 N11 -37.33(9) 7_565 7_565
C21 Mo1 C10 N11 -121.17(7) . 7_565
C22 Mo1 C10 N11 -96.04(7) . 7_565
C22 Mo1 C10 N11 -62.46(8) 7_565 7_565
N1 Mo1 C10 C11 0.0 . .
N11 Mo1 C10 C11 -100.75(7) 7_565 .
N11 Mo1 C10 C11 100.75(7) . .
C20 Mo1 C10 C11 180.0 . .
C21 Mo1 C10 C11 -138.08(4) 7_565 .
C21 Mo1 C10 C11 138.08(4) . .
C22 Mo1 C10 C11 163.21(3) . .
C22 Mo1 C10 C11 -163.21(3) 7_565 .
N11 C10 N11 C12 169.61(8) 7_565 .
C11 C10 N11 C12 -8.9(2) . .
Mo1 C10 N11 C12 150.30(11) . .
N11 C10 N11 Mo1 19.31(12) 7_565 .
C11 C10 N11 Mo1 -159.18(14) . .
N1 Mo1 N11 C10 86.61(8) . .
N11 Mo1 N11 C10 -12.51(8) 7_565 .
C20 Mo1 N11 C10 -149.88(8) . .
C21 Mo1 N11 C10 -90.31(9) 7_565 .
C21 Mo1 N11 C10 -151.74(7) . .
C22 Mo1 N11 C10 -120.78(8) . .
C22 Mo1 N11 C10 -92.44(8) 7_565 .
N1 Mo1 N11 C12 -55.46(10) . .
N11 Mo1 N11 C12 -154.58(9) 7_565 .
C20 Mo1 N11 C12 68.05(12) . .
C21 Mo1 N11 C12 127.62(10) 7_565 .
C21 Mo1 N11 C12 66.19(11) . .
C22 Mo1 N11 C12 97.15(10) . .
C22 Mo1 N11 C12 125.49(10) 7_565 .
C10 Mo1 N11 C12 -142.07(14) . .
C10 N11 C12 C13 158.71(14) . .
Mo1 N11 C12 C13 -67.35(16) . .
C10 N11 C12 C14 -78.01(15) . .
Mo1 N11 C12 C14 55.94(15) . .
N1 Mo1 C20 C21 122.68(6) . .
N11 Mo1 C20 C21 -111.65(6) 7_565 .
N11 Mo1 C20 C21 -3.00(10) . .
C21 Mo1 C20 C21 -114.65(12) 7_565 .
C22 Mo1 C20 C21 -38.03(7) . .
C22 Mo1 C20 C21 -76.61(8) 7_565 .
C10 Mo1 C20 C21 -57.32(6) . .
N1 Mo1 C20 C21 -122.68(6) . 7_565
N11 Mo1 C20 C21 3.00(10) 7_565 7_565
N11 Mo1 C20 C21 111.65(6) . 7_565
C21 Mo1 C20 C21 114.65(12) . 7_565
C22 Mo1 C20 C21 76.61(8) . 7_565
C22 Mo1 C20 C21 38.03(7) 7_565 7_565
C10 Mo1 C20 C21 57.32(6) . 7_565
N1 Mo1 C20 C23 0.0 . .
N11 Mo1 C20 C23 125.67(6) 7_565 .
N11 Mo1 C20 C23 -125.68(6) . .
C21 Mo1 C20 C23 122.68(6) 7_565 .
C21 Mo1 C20 C23 -122.68(6) . .
C22 Mo1 C20 C23 -160.71(3) . .
C22 Mo1 C20 C23 160.71(3) 7_565 .
C10 Mo1 C20 C23 180.0 . .
C21 C20 C21 C22 2.91(15) 7_565 .
C23 C20 C21 C22 -169.10(13) . .
Mo1 C20 C21 C22 71.31(7) . .
C21 C20 C21 C24 165.35(8) 7_565 .
C23 C20 C21 C24 -6.7(2) . .
Mo1 C20 C21 C24 -126.26(11) . .
C21 C20 C21 Mo1 -68.39(9) 7_565 .
C23 C20 C21 Mo1 119.59(14) . .
N1 Mo1 C21 C22 -179.65(6) . .
N11 Mo1 C21 C22 3.64(10) 7_565 .
N11 Mo1 C21 C22 65.71(7) . .
C20 Mo1 C21 C22 -112.36(9) . .
C21 Mo1 C21 C22 -73.63(7) 7_565 .
C22 Mo1 C21 C22 -33.49(7) 7_565 .
C10 Mo1 C21 C22 46.81(8) . .
N1 Mo1 C21 C20 -67.29(7) . .
N11 Mo1 C21 C20 115.99(8) 7_565 .
N11 Mo1 C21 C20 178.06(7) . .
C21 Mo1 C21 C20 38.73(7) 7_565 .
C22 Mo1 C21 C20 112.36(9) . .
C22 Mo1 C21 C20 78.87(7) 7_565 .
C10 Mo1 C21 C20 159.16(6) . .
N1 Mo1 C21 C24 51.09(15) . .
N11 Mo1 C21 C24 -125.63(14) 7_565 .
N11 Mo1 C21 C24 -63.55(15) . .
C20 Mo1 C21 C24 118.38(17) . .
C21 Mo1 C21 C24 157.11(13) 7_565 .
C22 Mo1 C21 C24 -129.26(17) . .
C22 Mo1 C21 C24 -162.75(16) 7_565 .
C10 Mo1 C21 C24 -82.45(15) . .
C20 C21 C22 C22 -1.79(9) . 7_565
C24 C21 C22 C22 -164.15(9) . 7_565
Mo1 C21 C22 C22 61.30(3) . 7_565
C20 C21 C22 C25 177.38(11) . .
C24 C21 C22 C25 15.03(17) . .
Mo1 C21 C22 C25 -119.53(11) . .
C20 C21 C22 Mo1 -63.09(7) . .
C24 C21 C22 Mo1 134.55(11) . .
N1 Mo1 C22 C22 -119.79(6) . 7_565
N11 Mo1 C22 C22 62.03(3) 7_565 7_565
N11 Mo1 C22 C22 121.59(3) . 7_565
C20 Mo1 C22 C22 -79.46(3) . 7_565
C21 Mo1 C22 C22 -35.41(4) 7_565 7_565
C21 Mo1 C22 C22 -120.41(6) . 7_565
C10 Mo1 C22 C22 94.278(15) . 7_565
N1 Mo1 C22 C21 0.63(10) . .
N11 Mo1 C22 C21 -177.56(6) 7_565 .
N11 Mo1 C22 C21 -117.99(7) . .
C20 Mo1 C22 C21 40.95(6) . .
C21 Mo1 C22 C21 85.00(9) 7_565 .
C22 Mo1 C22 C21 120.41(6) 7_565 .
C10 Mo1 C22 C21 -145.31(6) . .
N1 Mo1 C22 C25 119.19(13) . .
N11 Mo1 C22 C25 -59.00(14) 7_565 .
N11 Mo1 C22 C25 0.57(14) . .
C20 Mo1 C22 C25 159.51(15) . .
C21 Mo1 C22 C25 -156.44(15) 7_565 .
C21 Mo1 C22 C25 118.56(16) . .
C22 Mo1 C22 C25 -121.03(13) 7_565 .
C10 Mo1 C22 C25 -26.75(14) . .
